data_4079775
loop_
_publ_author_name
'Daniel J. Harrison'
'Serge I. Gorelsky'
'Graham M. Lee'
'Ilia Korobkov'
'R. Tom Baker'

_publ_section_title
;
 Cobalt Fluorocarbene Complexes
;
_journal_issue 1
_journal_name_full Organometallics
_journal_page_first 12
_journal_page_last 15
_journal_paper_doi 10.1021/om3010959
_journal_volume 32
_journal_year 2013
_chemical_formula_sum 'C24 H20 Co F2 P'
_chemical_formula_weight 436.30
_chemical_name_systematic
; 
 ? 
;
_space_group_IT_number 2
_symmetry_cell_setting triclinic
_symmetry_space_group_name_Hall '-P 1'
_symmetry_space_group_name_H-M 'P -1'
_atom_sites_solution_hydrogens geom
_atom_sites_solution_primary direct
_atom_sites_solution_secondary difmap
_audit_creation_method SHELXL-97
_cell_angle_alpha 81.417(5)
_cell_angle_beta 83.860(5)
_cell_angle_gamma 74.760(5)
_cell_formula_units_Z 4
_cell_length_a 10.606(3)
_cell_length_b 11.480(3)
_cell_length_c 17.310(5)
_cell_measurement_reflns_used 9939
_cell_measurement_temperature 200(2)
_cell_measurement_theta_max 28.59
_cell_measurement_theta_min 2.36
_cell_volume 2005.6(10)
_computing_cell_refinement 'APEX II, Bruker (2009)'
_computing_data_collection 'APEX II, Bruker (2009)'
_computing_data_reduction 'XPREP, Bruker (2009)'
_computing_molecular_graphics 'SHELXTL, Bruker (2004)'
_computing_publication_material 'SHELXTL, Bruker (2004)'
_computing_structure_refinement 'SHELXL-97 (Sheldrick, 2008)'
_computing_structure_solution 'SHELXS-97 (Sheldrick, 2008)'
_diffrn_ambient_temperature 200(2)
_diffrn_measured_fraction_theta_full 0.966
_diffrn_measured_fraction_theta_max 0.966
_diffrn_measurement_device_type 'Bruker APEX-II CCD'
_diffrn_measurement_method '\f and \w scans'
_diffrn_radiation_monochromator graphite
_diffrn_radiation_source 'fine-focus sealed tube'
_diffrn_radiation_type MoK\a
_diffrn_radiation_wavelength 0.71073
_diffrn_reflns_av_R_equivalents 0.0129
_diffrn_reflns_av_sigmaI/netI 0.0175
_diffrn_reflns_limit_h_max 13
_diffrn_reflns_limit_h_min -14
_diffrn_reflns_limit_k_max 14
_diffrn_reflns_limit_k_min -15
_diffrn_reflns_limit_l_max 22
_diffrn_reflns_limit_l_min -23
_diffrn_reflns_number 19419
_diffrn_reflns_theta_full 28.61
_diffrn_reflns_theta_max 28.61
_diffrn_reflns_theta_min 1.85
_exptl_absorpt_coefficient_mu 0.960
_exptl_absorpt_correction_T_max 0.8539
_exptl_absorpt_correction_T_min 0.8166
_exptl_absorpt_correction_type multi-scan
_exptl_absorpt_process_details 'SADABS, Bruker (2003)'
_exptl_crystal_colour brown
_exptl_crystal_density_diffrn 1.445
_exptl_crystal_density_meas ?
_exptl_crystal_density_method 'not measured'
_exptl_crystal_description block
_exptl_crystal_F_000 896
_exptl_crystal_size_max 0.22
_exptl_crystal_size_mid 0.18
_exptl_crystal_size_min 0.17
_refine_diff_density_max 0.304
_refine_diff_density_min -0.297
_refine_diff_density_rms 0.043
_refine_ls_extinction_method none
_refine_ls_goodness_of_fit_ref 0.868
_refine_ls_hydrogen_treatment constr
_refine_ls_matrix_type full
_refine_ls_number_parameters 505
_refine_ls_number_reflns 9926
_refine_ls_number_restraints 0
_refine_ls_restrained_S_all 0.868
_refine_ls_R_factor_all 0.0312
_refine_ls_R_factor_gt 0.0256
_refine_ls_shift/su_max 0.001
_refine_ls_shift/su_mean 0.000
_refine_ls_structure_factor_coef Fsqd
_refine_ls_weighting_details 'calc w=1/[\s^2^(Fo^2^)+(0.0573P)^2^+0.5774P] where P=(Fo^2^+2Fc^2^)/3'
_refine_ls_weighting_scheme calc
_refine_ls_wR_factor_gt 0.0739
_refine_ls_wR_factor_ref 0.0794
_reflns_number_gt 8682
_reflns_number_total 9926
_reflns_threshold_expression >2sigma(I)
_cod_data_source_file om3010959_si_001.cif
_cod_data_source_block tb046
_cod_depositor_comments
;
The following automatic conversions were performed:

'_symmetry_cell_setting' value 'Triclinic' changed to 'triclinic'
according to the built-in table from CIF Core dictionary named
'cif_core.dic' version 2.4.1 from 2010-06-29.

Automatic conversion script
Id: cif_fix_values 1715 2011-07-08 13:25:40Z adriana 

The following automatic conversions were performed:

'_exptl_crystal_density_meas' value 'n/a' was changed to '?' - the
value is perceived as not measured.

Automatic conversion script
Id: cif_fix_values 3008 2015-01-20 13:52:24Z robertas 
;
_cod_original_cell_volume 2005.6(9)
_cod_original_sg_symbol_H-M P-1
_cod_database_code 4079775

loop_
_symmetry_equiv_pos_as_xyz
'x, y, z'
'-x, -y, -z'

loop_
_atom_site_label
_atom_site_type_symbol
_atom_site_fract_x
_atom_site_fract_y
_atom_site_fract_z
_atom_site_U_iso_or_equiv
_atom_site_adp_type
_atom_site_occupancy
_atom_site_symmetry_multiplicity
_atom_site_calc_flag
_atom_site_refinement_flags
Co1 Co 0.328545(16) 0.844588(14) 0.901407(10) 0.02700(5) Uani 1 1 d .
Co2 Co 0.688857(16) 0.153060(14) 0.587289(10) 0.02638(5) Uani 1 1 d .
P1 P 0.20383(3) 0.72005(3) 0.928317(17) 0.02334(7) Uani 1 1 d .
P2 P 0.80342(3) 0.28650(3) 0.561306(17) 0.02280(7) Uani 1 1 d .
F1 F 0.28307(9) 0.78895(8) 0.75498(5) 0.0436(2) Uani 1 1 d .
F2 F 0.41383(10) 0.90114(9) 0.74664(6) 0.0525(2) Uani 1 1 d .
F3 F 0.57252(11) 0.11856(9) 0.73719(6) 0.0559(3) Uani 1 1 d .
F4 F 0.68866(10) 0.24334(8) 0.73032(5) 0.0432(2) Uani 1 1 d .
C1 C 0.49306(17) 0.85198(16) 0.95668(11) 0.0514(4) Uani 1 1 d .
H1A H 0.5779 0.7982 0.9529 0.062 Uiso 1 1 calc R
C2 C 0.44584(16) 0.96067(15) 0.90695(11) 0.0464(4) Uani 1 1 d .
H2A H 0.4932 0.9924 0.8627 0.056 Uiso 1 1 calc R
C3 C 0.31608(19) 1.01430(16) 0.93423(14) 0.0602(5) Uani 1 1 d .
H3A H 0.2621 1.0891 0.9121 0.072 Uiso 1 1 calc R
C4 C 0.2811(2) 0.9391(2) 0.99879(12) 0.0637(6) Uani 1 1 d .
H4A H 0.1986 0.9528 1.0281 0.076 Uiso 1 1 calc R
C5 C 0.3893(2) 0.8385(2) 1.01333(10) 0.0622(5) Uani 1 1 d .
H5A H 0.3922 0.7729 1.0542 0.075 Uiso 1 1 calc R
C6 C 0.15306(13) 0.69322(11) 1.03285(7) 0.0291(2) Uani 1 1 d .
C7 C 0.03844(14) 0.76586(15) 1.06426(8) 0.0404(3) Uani 1 1 d .
H7A H -0.0173 0.8260 1.0307 0.048 Uiso 1 1 calc R
C8 C 0.00446(17) 0.75138(19) 1.14443(9) 0.0526(4) Uani 1 1 d .
H8A H -0.0738 0.8020 1.1654 0.063 Uiso 1 1 calc R
C9 C 0.08484(19) 0.66302(18) 1.19378(9) 0.0532(4) Uani 1 1 d .
H9A H 0.0608 0.6518 1.2483 0.064 Uiso 1 1 calc R
C10 C 0.20011(19) 0.59129(16) 1.16318(9) 0.0500(4) Uani 1 1 d .
H10A H 0.2557 0.5313 1.1969 0.060 Uiso 1 1 calc R
C11 C 0.23480(16) 0.60685(13) 1.08320(8) 0.0402(3) Uani 1 1 d .
H11A H 0.3148 0.5583 1.0627 0.048 Uiso 1 1 calc R
C12 C 0.04442(12) 0.77147(11) 0.88441(7) 0.0273(2) Uani 1 1 d .
C13 C -0.03733(13) 0.69554(13) 0.87942(8) 0.0346(3) Uani 1 1 d .
H13A H -0.0098 0.6113 0.8979 0.042 Uiso 1 1 calc R
C14 C -0.15818(15) 0.74145(16) 0.84779(9) 0.0453(3) Uani 1 1 d .
H14A H -0.2122 0.6885 0.8444 0.054 Uiso 1 1 calc R
C15 C -0.20019(15) 0.86445(17) 0.82119(9) 0.0478(4) Uani 1 1 d .
H15A H -0.2827 0.8957 0.7994 0.057 Uiso 1 1 calc R
C16 C -0.12172(15) 0.94131(14) 0.82646(9) 0.0437(3) Uani 1 1 d .
H16A H -0.1508 1.0257 0.8088 0.052 Uiso 1 1 calc R
C17 C 0.00044(14) 0.89529(12) 0.85773(8) 0.0350(3) Uani 1 1 d .
H17A H 0.0541 0.9487 0.8609 0.042 Uiso 1 1 calc R
C18 C 0.27052(12) 0.56461(10) 0.90414(7) 0.0271(2) Uani 1 1 d .
C19 C 0.21383(14) 0.46941(11) 0.93735(8) 0.0348(3) Uani 1 1 d .
H19A H 0.1413 0.4845 0.9750 0.042 Uiso 1 1 calc R
C20 C 0.26273(16) 0.35390(12) 0.91576(10) 0.0441(3) Uani 1 1 d .
H20A H 0.2237 0.2901 0.9386 0.053 Uiso 1 1 calc R
C21 C 0.36831(17) 0.33092(13) 0.86105(10) 0.0468(4) Uani 1 1 d .
H21A H 0.4003 0.2520 0.8453 0.056 Uiso 1 1 calc R
C22 C 0.42764(15) 0.42360(13) 0.82916(9) 0.0421(3) Uani 1 1 d .
H22A H 0.5012 0.4076 0.7923 0.050 Uiso 1 1 calc R
C23 C 0.37941(13) 0.53920(11) 0.85108(8) 0.0322(3) Uani 1 1 d .
H23A H 0.4211 0.6018 0.8297 0.039 Uiso 1 1 calc R
C25 C 0.72200(19) -0.03007(13) 0.57431(11) 0.0506(4) Uani 1 1 d .
H25A H 0.7691 -0.0961 0.6084 0.061 Uiso 1 1 calc R
C24 C 0.34125(14) 0.84257(12) 0.80056(8) 0.0335(3) Uani 1 1 d .
C26 C 0.77453(16) 0.02950(14) 0.50667(10) 0.0440(3) Uani 1 1 d .
H26A H 0.8638 0.0112 0.4872 0.053 Uiso 1 1 calc R
C27 C 0.67105(16) 0.12190(15) 0.47241(9) 0.0423(3) Uani 1 1 d .
H27A H 0.6795 0.1766 0.4263 0.051 Uiso 1 1 calc R
C28 C 0.55417(16) 0.11863(17) 0.51827(11) 0.0494(4) Uani 1 1 d .
H28A H 0.4695 0.1690 0.5081 0.059 Uiso 1 1 calc R
C29 C 0.58564(18) 0.02613(15) 0.58266(11) 0.0510(4) Uani 1 1 d .
H29A H 0.5259 0.0055 0.6241 0.061 Uiso 1 1 calc R
C30 C 0.83159(12) 0.33954(11) 0.45696(7) 0.0276(2) Uani 1 1 d .
C31 C 0.76662(15) 0.45394(13) 0.42345(8) 0.0379(3) Uani 1 1 d .
H31A H 0.7090 0.5086 0.4554 0.046 Uiso 1 1 calc R
C32 C 0.78503(19) 0.48963(15) 0.34318(9) 0.0492(4) Uani 1 1 d .
H32A H 0.7404 0.5686 0.3210 0.059 Uiso 1 1 calc R
C33 C 0.86724(18) 0.41133(16) 0.29598(8) 0.0479(4) Uani 1 1 d .
H33A H 0.8796 0.4360 0.2414 0.057 Uiso 1 1 calc R
C34 C 0.93184(16) 0.29630(16) 0.32847(9) 0.0456(4) Uani 1 1 d .
H34A H 0.9880 0.2415 0.2960 0.055 Uiso 1 1 calc R
C35 C 0.91486(14) 0.26065(14) 0.40845(8) 0.0387(3) Uani 1 1 d .
H35A H 0.9603 0.1818 0.4304 0.046 Uiso 1 1 calc R
C36 C 0.73655(12) 0.43183(10) 0.60098(7) 0.0249(2) Uani 1 1 d .
C37 C 0.81484(13) 0.50433(11) 0.61739(7) 0.0298(2) Uani 1 1 d .
H37A H 0.9075 0.4771 0.6105 0.036 Uiso 1 1 calc R
C38 C 0.75766(15) 0.61624(12) 0.64378(9) 0.0393(3) Uani 1 1 d .
H38A H 0.8116 0.6649 0.6552 0.047 Uiso 1 1 calc R
C39 C 0.62286(16) 0.65727(12) 0.65356(10) 0.0437(3) Uani 1 1 d .
H39A H 0.5843 0.7344 0.6708 0.052 Uiso 1 1 calc R
C40 C 0.54428(15) 0.58572(13) 0.63812(10) 0.0445(4) Uani 1 1 d .
H40A H 0.4517 0.6133 0.6455 0.053 Uiso 1 1 calc R
C41 C 0.60034(13) 0.47387(12) 0.61186(9) 0.0366(3) Uani 1 1 d .
H41A H 0.5458 0.4254 0.6012 0.044 Uiso 1 1 calc R
C42 C 0.97071(12) 0.23290(11) 0.59275(7) 0.0269(2) Uani 1 1 d .
C43 C 1.07263(13) 0.28597(12) 0.56039(9) 0.0356(3) Uani 1 1 d .
H43A H 1.0567 0.3518 0.5193 0.043 Uiso 1 1 calc R
C44 C 1.19659(14) 0.24289(14) 0.58802(11) 0.0457(4) Uani 1 1 d .
H44A H 1.2650 0.2794 0.5657 0.055 Uiso 1 1 calc R
C45 C 1.22138(15) 0.14746(16) 0.64773(11) 0.0507(4) Uani 1 1 d .
H45A H 1.3060 0.1196 0.6672 0.061 Uiso 1 1 calc R
C46 C 1.12257(16) 0.09258(16) 0.67909(10) 0.0480(4) Uani 1 1 d .
H46A H 1.1399 0.0261 0.7196 0.058 Uiso 1 1 calc R
C47 C 0.99771(14) 0.13440(13) 0.65153(8) 0.0363(3) Uani 1 1 d .
H47A H 0.9307 0.0956 0.6729 0.044 Uiso 1 1 calc R
C48 C 0.64920(14) 0.17549(12) 0.68507(8) 0.0334(3) Uani 1 1 d .

loop_
_atom_site_aniso_label
_atom_site_aniso_U_11
_atom_site_aniso_U_22
_atom_site_aniso_U_33
_atom_site_aniso_U_23
_atom_site_aniso_U_13
_atom_site_aniso_U_12
Co1 0.02917(9) 0.02219(8) 0.02993(9) -0.00448(6) 0.00373(6) -0.00858(6)
Co2 0.02761(9) 0.02306(9) 0.02977(9) -0.00675(6) 0.00486(6) -0.00946(6)
P1 0.02695(15) 0.02082(13) 0.02171(13) -0.00198(10) 0.00133(11) -0.00664(11)
P2 0.02430(14) 0.02148(13) 0.02261(13) -0.00355(10) 0.00209(10) -0.00678(11)
F1 0.0568(5) 0.0452(5) 0.0288(4) -0.0035(3) -0.0023(4) -0.0138(4)
F2 0.0617(6) 0.0491(5) 0.0429(5) 0.0057(4) 0.0166(4) -0.0219(5)
F3 0.0668(6) 0.0564(6) 0.0453(5) -0.0034(4) 0.0236(5) -0.0298(5)
F4 0.0599(5) 0.0413(4) 0.0299(4) -0.0092(3) 0.0047(4) -0.0159(4)
C1 0.0425(8) 0.0564(10) 0.0615(10) -0.0041(8) -0.0122(7) -0.0218(7)
C2 0.0455(8) 0.0414(8) 0.0599(10) -0.0095(7) 0.0045(7) -0.0258(7)
C3 0.0565(10) 0.0364(8) 0.0954(15) -0.0309(9) 0.0081(10) -0.0177(7)
C4 0.0629(11) 0.0826(14) 0.0648(11) -0.0498(11) 0.0240(9) -0.0408(11)
C5 0.0883(15) 0.0830(13) 0.0378(8) -0.0035(8) -0.0129(9) -0.0598(12)
C6 0.0362(6) 0.0319(6) 0.0221(5) -0.0028(4) 0.0009(5) -0.0150(5)
C7 0.0366(7) 0.0559(9) 0.0276(6) -0.0069(6) 0.0010(5) -0.0099(6)
C8 0.0458(9) 0.0837(12) 0.0291(7) -0.0154(7) 0.0063(6) -0.0165(8)
C9 0.0679(11) 0.0776(12) 0.0228(6) -0.0055(7) 0.0015(7) -0.0357(10)
C10 0.0712(11) 0.0526(9) 0.0288(7) 0.0063(6) -0.0116(7) -0.0232(8)
C11 0.0506(8) 0.0389(7) 0.0297(6) 0.0016(5) -0.0060(6) -0.0111(6)
C12 0.0279(6) 0.0307(6) 0.0200(5) -0.0024(4) 0.0028(4) -0.0038(5)
C13 0.0330(6) 0.0381(7) 0.0321(6) -0.0029(5) 0.0006(5) -0.0099(5)
C14 0.0329(7) 0.0612(10) 0.0431(8) -0.0081(7) -0.0016(6) -0.0134(7)
C15 0.0299(7) 0.0672(10) 0.0370(7) -0.0033(7) -0.0016(6) 0.0019(7)
C16 0.0402(8) 0.0433(8) 0.0342(7) 0.0020(6) 0.0016(6) 0.0073(6)
C17 0.0371(7) 0.0307(6) 0.0315(6) -0.0008(5) 0.0022(5) -0.0024(5)
C18 0.0305(6) 0.0219(5) 0.0284(6) -0.0025(4) -0.0025(5) -0.0061(4)
C19 0.0376(7) 0.0266(6) 0.0397(7) -0.0016(5) 0.0013(5) -0.0100(5)
C20 0.0510(9) 0.0245(6) 0.0581(9) -0.0029(6) -0.0049(7) -0.0127(6)
C21 0.0563(9) 0.0242(6) 0.0570(9) -0.0112(6) -0.0052(7) -0.0015(6)
C22 0.0440(8) 0.0317(7) 0.0438(8) -0.0086(6) 0.0038(6) 0.0015(6)
C23 0.0336(6) 0.0261(6) 0.0334(6) -0.0018(5) 0.0011(5) -0.0039(5)
C25 0.0666(11) 0.0254(6) 0.0616(10) -0.0136(6) 0.0056(8) -0.0142(7)
C24 0.0372(7) 0.0266(6) 0.0333(6) 0.0004(5) 0.0046(5) -0.0072(5)
C26 0.0454(8) 0.0384(7) 0.0513(9) -0.0242(7) 0.0102(7) -0.0113(6)
C27 0.0487(8) 0.0477(8) 0.0388(7) -0.0173(6) -0.0006(6) -0.0213(7)
C28 0.0376(8) 0.0600(10) 0.0609(10) -0.0237(8) -0.0028(7) -0.0216(7)
C29 0.0571(10) 0.0463(9) 0.0624(10) -0.0194(8) 0.0125(8) -0.0351(8)
C30 0.0304(6) 0.0321(6) 0.0231(5) -0.0032(4) 0.0004(4) -0.0140(5)
C31 0.0527(8) 0.0346(7) 0.0269(6) -0.0025(5) -0.0046(6) -0.0116(6)
C32 0.0761(12) 0.0440(8) 0.0287(7) 0.0048(6) -0.0122(7) -0.0188(8)
C33 0.0624(10) 0.0676(10) 0.0220(6) -0.0025(6) -0.0034(6) -0.0324(8)
C34 0.0468(8) 0.0634(10) 0.0299(7) -0.0127(7) 0.0074(6) -0.0197(7)
C35 0.0389(7) 0.0439(7) 0.0308(6) -0.0070(6) 0.0065(5) -0.0084(6)
C36 0.0290(6) 0.0209(5) 0.0234(5) -0.0014(4) 0.0013(4) -0.0056(4)
C37 0.0321(6) 0.0272(6) 0.0301(6) -0.0042(5) 0.0012(5) -0.0085(5)
C38 0.0491(8) 0.0282(6) 0.0435(7) -0.0096(5) 0.0017(6) -0.0140(6)
C39 0.0520(9) 0.0232(6) 0.0515(9) -0.0099(6) 0.0085(7) -0.0038(6)
C40 0.0346(7) 0.0307(7) 0.0616(10) -0.0073(6) 0.0066(7) 0.0000(5)
C41 0.0301(6) 0.0282(6) 0.0498(8) -0.0065(5) 0.0015(6) -0.0054(5)
C42 0.0262(6) 0.0253(5) 0.0280(6) -0.0063(4) 0.0012(4) -0.0041(4)
C43 0.0287(6) 0.0304(6) 0.0470(8) -0.0064(5) 0.0021(5) -0.0075(5)
C44 0.0275(7) 0.0404(7) 0.0703(11) -0.0158(7) 0.0006(7) -0.0074(6)
C45 0.0303(7) 0.0536(9) 0.0639(10) -0.0176(8) -0.0112(7) 0.0056(6)
C46 0.0398(8) 0.0524(9) 0.0399(8) -0.0003(7) -0.0050(6) 0.0071(7)
C47 0.0330(7) 0.0368(7) 0.0316(6) -0.0005(5) 0.0029(5) 0.0002(5)
C48 0.0372(7) 0.0273(6) 0.0343(6) -0.0024(5) 0.0065(5) -0.0098(5)

loop_
_atom_type_symbol
_atom_type_description
_atom_type_scat_dispersion_real
_atom_type_scat_dispersion_imag
_atom_type_scat_source
C C 0.0033 0.0016 'International Tables Vol C Tables 4.2.6.8 and 6.1.1.4'
H H 0.0000 0.0000 'International Tables Vol C Tables 4.2.6.8 and 6.1.1.4'
F F 0.0171 0.0103 'International Tables Vol C Tables 4.2.6.8 and 6.1.1.4'
P P 0.1023 0.0942 'International Tables Vol C Tables 4.2.6.8 and 6.1.1.4'
Co Co 0.3494 0.9721 'International Tables Vol C Tables 4.2.6.8 and 6.1.1.4'

loop_
_geom_angle_atom_site_label_1
_geom_angle_atom_site_label_2
_geom_angle_atom_site_label_3
_geom_angle
C24 Co1 C2 99.12(7)
C24 Co1 C3 113.86(8)
C2 Co1 C3 39.90(7)
C24 Co1 C4 150.73(8)
C2 Co1 C4 66.35(7)
C3 Co1 C4 38.94(8)
C24 Co1 C5 158.28(8)
C2 Co1 C5 66.16(7)
C3 Co1 C5 65.79(9)
C4 Co1 C5 39.49(9)
C24 Co1 C1 119.14(7)
C2 Co1 C1 39.55(7)
C3 Co1 C1 66.44(8)
C4 Co1 C1 66.47(8)
C5 Co1 C1 39.49(7)
C24 Co1 P1 95.74(5)
C2 Co1 P1 165.10(5)
C3 Co1 P1 132.71(6)
C4 Co1 P1 100.67(5)
C5 Co1 P1 99.27(5)
C1 Co1 P1 129.86(5)
C48 Co2 C29 98.51(7)
C48 Co2 C25 110.69(7)
C29 Co2 C25 40.21(7)
C48 Co2 C28 121.75(7)
C29 Co2 C28 39.96(7)
C25 Co2 C28 66.76(8)
C48 Co2 C26 147.13(7)
C29 Co2 C26 66.55(7)
C25 Co2 C26 39.20(7)
C28 Co2 C26 66.00(7)
C48 Co2 C27 160.69(6)
C29 Co2 C27 66.41(7)
C25 Co2 C27 66.21(7)
C28 Co2 C27 38.96(6)
C26 Co2 C27 39.44(7)
C48 Co2 P2 95.41(4)
C29 Co2 P2 165.89(5)
C25 Co2 P2 134.92(5)
C28 Co2 P2 128.57(5)
C26 Co2 P2 102.39(5)
C27 Co2 P2 99.50(4)
C18 P1 C6 101.92(6)
C18 P1 C12 104.48(6)
C6 P1 C12 101.62(6)
C18 P1 Co1 117.60(4)
C6 P1 Co1 114.00(4)
C12 P1 Co1 115.16(4)
C42 P2 C30 102.04(6)
C42 P2 C36 104.75(5)
C30 P2 C36 101.06(6)
C42 P2 Co2 114.40(4)
C30 P2 Co2 115.65(4)
C36 P2 Co2 116.95(4)
C5 C1 C2 106.70(17)
C5 C1 Co1 69.81(10)
C2 C1 Co1 68.77(9)
C3 C2 C1 108.37(16)
C3 C2 Co1 70.48(9)
C1 C2 Co1 71.68(9)
C4 C3 C2 108.37(18)
C4 C3 Co1 70.84(10)
C2 C3 Co1 69.62(9)
C3 C4 C5 108.03(16)
C3 C4 Co1 70.22(10)
C5 C4 Co1 70.52(10)
C4 C5 C1 108.51(17)
C4 C5 Co1 69.99(10)
C1 C5 Co1 70.70(10)
C7 C6 C11 118.84(12)
C7 C6 P1 120.53(10)
C11 C6 P1 120.38(10)
C6 C7 C8 120.64(15)
C9 C8 C7 120.05(16)
C10 C9 C8 119.73(14)
C9 C10 C11 120.18(15)
C10 C11 C6 120.53(15)
C17 C12 C13 118.18(12)
C17 C12 P1 117.60(10)
C13 C12 P1 124.15(10)
C14 C13 C12 120.99(13)
C13 C14 C15 120.15(15)
C16 C15 C14 119.81(14)
C15 C16 C17 120.22(14)
C12 C17 C16 120.64(14)
C23 C18 C19 118.56(11)
C23 C18 P1 119.80(9)
C19 C18 P1 121.64(10)
C20 C19 C18 120.54(13)
C19 C20 C21 120.23(13)
C22 C21 C20 119.86(13)
C21 C22 C23 120.01(14)
C22 C23 C18 120.74(12)
C26 C25 C29 107.72(16)
C26 C25 Co2 71.30(8)
C29 C25 Co2 68.89(8)
F1 C24 F2 102.01(11)
F1 C24 Co1 131.42(10)
F2 C24 Co1 126.54(11)
C25 C26 C27 108.18(14)
C25 C26 Co2 69.50(8)
C27 C26 Co2 70.45(8)
C28 C27 C26 108.38(15)
C28 C27 Co2 70.35(9)
C26 C27 Co2 70.11(9)
C27 C28 C29 107.54(16)
C27 C28 Co2 70.69(9)
C29 C28 Co2 68.13(9)
C25 C29 C28 108.14(15)
C25 C29 Co2 70.89(9)
C28 C29 Co2 71.91(9)
C31 C30 C35 118.41(12)
C31 C30 P2 121.84(10)
C35 C30 P2 119.64(10)
C30 C31 C32 120.62(14)
C33 C32 C31 120.50(15)
C32 C33 C34 119.56(14)
C33 C34 C35 120.21(15)
C34 C35 C30 120.70(14)
C37 C36 C41 118.72(11)
C37 C36 P2 123.09(9)
C41 C36 P2 118.12(9)
C38 C37 C36 120.22(12)
C39 C38 C37 120.47(13)
C40 C39 C38 119.82(13)
C39 C40 C41 120.16(14)
C40 C41 C36 120.60(13)
C47 C42 C43 118.62(12)
C47 C42 P2 118.23(10)
C43 C42 P2 123.15(10)
C44 C43 C42 120.35(14)
C45 C44 C43 120.55(14)
C46 C45 C44 119.74(14)
C45 C46 C47 120.33(15)
C46 C47 C42 120.37(14)
F4 C48 F3 101.97(11)
F4 C48 Co2 131.65(9)
F3 C48 Co2 126.26(10)

loop_
_geom_bond_atom_site_label_1
_geom_bond_atom_site_label_2
_geom_bond_distance
Co1 C24 1.7395(14)
Co1 C2 2.0659(15)
Co1 C3 2.0773(16)
Co1 C4 2.0853(17)
Co1 C5 2.0922(17)
Co1 C1 2.1039(17)
Co1 P1 2.1620(5)
Co2 C48 1.7404(14)
Co2 C29 2.0543(15)
Co2 C25 2.0807(15)
Co2 C28 2.1042(16)
Co2 C26 2.1041(14)
Co2 C27 2.1086(16)
Co2 P2 2.1636(5)
P1 C18 1.8318(13)
P1 C6 1.8361(13)
P1 C12 1.8441(13)
P2 C42 1.8318(13)
P2 C30 1.8370(13)
P2 C36 1.8368(12)
F1 C24 1.3532(17)
F2 C24 1.3590(15)
F3 C48 1.3597(15)
F4 C48 1.3487(16)
C1 C5 1.418(3)
C1 C2 1.411(2)
C2 C3 1.414(2)
C3 C4 1.387(3)
C4 C5 1.411(3)
C6 C7 1.3892(19)
C6 C11 1.3950(19)
C7 C8 1.392(2)
C8 C9 1.389(3)
C9 C10 1.384(3)
C10 C11 1.391(2)
C12 C17 1.3976(18)
C12 C13 1.3982(19)
C13 C14 1.389(2)
C14 C15 1.387(2)
C15 C16 1.380(3)
C16 C17 1.398(2)
C18 C23 1.3923(18)
C18 C19 1.4037(17)
C19 C20 1.3828(19)
C20 C21 1.383(2)
C21 C22 1.391(2)
C22 C23 1.3851(19)
C25 C26 1.404(2)
C25 C29 1.422(3)
C26 C27 1.421(2)
C27 C28 1.405(2)
C28 C29 1.422(3)
C30 C31 1.3850(19)
C30 C35 1.3975(18)
C31 C32 1.3967(19)
C32 C33 1.375(2)
C33 C34 1.384(2)
C34 C35 1.390(2)
C36 C37 1.3954(17)
C36 C41 1.3992(18)
C37 C38 1.3905(18)
C38 C39 1.383(2)
C39 C40 1.383(2)
C40 C41 1.3871(19)
C42 C47 1.3946(18)
C42 C43 1.4030(18)
C43 C44 1.387(2)
C44 C45 1.381(2)
C45 C46 1.383(3)
C46 C47 1.394(2)

loop_
_geom_torsion_atom_site_label_1
_geom_torsion_atom_site_label_2
_geom_torsion_atom_site_label_3
_geom_torsion_atom_site_label_4
_geom_torsion
C24 Co1 P1 C18 63.00(6)
C2 Co1 P1 C18 -113.0(2)
C3 Co1 P1 C18 -166.75(10)
C4 Co1 P1 C18 -141.35(8)
C5 Co1 P1 C18 -101.25(8)
C1 Co1 P1 C18 -73.19(9)
C24 Co1 P1 C6 -177.79(6)
C2 Co1 P1 C6 6.2(2)
C3 Co1 P1 C6 -47.54(10)
C4 Co1 P1 C6 -22.14(9)
C5 Co1 P1 C6 17.96(9)
C1 Co1 P1 C6 46.02(9)
C24 Co1 P1 C12 -60.87(6)
C2 Co1 P1 C12 123.2(2)
C3 Co1 P1 C12 69.38(10)
C4 Co1 P1 C12 94.78(8)
C5 Co1 P1 C12 134.88(8)
C1 Co1 P1 C12 162.95(8)
C48 Co2 P2 C42 80.22(6)
C29 Co2 P2 C42 -109.1(2)
C25 Co2 P2 C42 -46.33(9)
C28 Co2 P2 C42 -141.06(7)
C26 Co2 P2 C42 -71.99(7)
C27 Co2 P2 C42 -112.09(6)
C48 Co2 P2 C30 -161.62(7)
C29 Co2 P2 C30 9.0(2)
C25 Co2 P2 C30 71.83(9)
C28 Co2 P2 C30 -22.90(8)
C26 Co2 P2 C30 46.17(7)
C27 Co2 P2 C30 6.07(7)
C48 Co2 P2 C36 -42.76(6)
C29 Co2 P2 C36 127.9(2)
C25 Co2 P2 C36 -169.31(9)
C28 Co2 P2 C36 95.97(8)
C26 Co2 P2 C36 165.03(7)
C27 Co2 P2 C36 124.93(6)
C24 Co1 C1 C5 -174.84(12)
C2 Co1 C1 C5 118.12(17)
C3 Co1 C1 C5 79.97(13)
C4 Co1 C1 C5 37.33(12)
P1 Co1 C1 C5 -46.90(14)
C24 Co1 C1 C2 67.04(12)
C3 Co1 C1 C2 -38.16(11)
C4 Co1 C1 C2 -80.80(12)
C5 Co1 C1 C2 -118.12(17)
P1 Co1 C1 C2 -165.03(8)
C5 C1 C2 C3 1.48(19)
Co1 C1 C2 C3 61.26(12)
C5 C1 C2 Co1 -59.79(11)
C24 Co1 C2 C3 116.53(13)
C4 Co1 C2 C3 -36.87(14)
C5 Co1 C2 C3 -80.19(14)
C1 Co1 C2 C3 -118.01(17)
P1 Co1 C2 C3 -67.5(2)
C24 Co1 C2 C1 -125.46(11)
C3 Co1 C2 C1 118.01(17)
C4 Co1 C2 C1 81.13(13)
C5 Co1 C2 C1 37.82(12)
P1 Co1 C2 C1 50.5(2)
C1 C2 C3 C4 -1.5(2)
Co1 C2 C3 C4 60.51(12)
C1 C2 C3 Co1 -62.02(12)
C24 Co1 C3 C4 165.99(12)
C2 Co1 C3 C4 -119.01(19)
C5 Co1 C3 C4 -37.82(13)
C1 Co1 C3 C4 -81.18(14)
P1 Co1 C3 C4 42.13(16)
C24 Co1 C3 C2 -75.00(13)
C4 Co1 C3 C2 119.01(19)
C5 Co1 C3 C2 81.19(13)
C1 Co1 C3 C2 37.83(11)
P1 Co1 C3 C2 161.14(9)
C2 C3 C4 C5 0.9(2)
Co1 C3 C4 C5 60.68(12)
C2 C3 C4 Co1 -59.74(12)
C24 Co1 C4 C3 -26.9(2)
C2 Co1 C4 C3 37.76(12)
C5 Co1 C4 C3 118.43(16)
C1 Co1 C4 C3 81.10(12)
P1 Co1 C4 C3 -149.90(11)
C24 Co1 C4 C5 -145.35(14)
C2 Co1 C4 C5 -80.67(11)
C3 Co1 C4 C5 -118.43(16)
C1 Co1 C4 C5 -37.33(10)
P1 Co1 C4 C5 91.67(10)
C3 C4 C5 C1 0.0(2)
Co1 C4 C5 C1 60.47(12)
C3 C4 C5 Co1 -60.49(13)
C2 C1 C5 C4 -0.91(19)
Co1 C1 C5 C4 -60.03(12)
C2 C1 C5 Co1 59.13(12)
C24 Co1 C5 C4 131.3(2)
C2 Co1 C5 C4 81.17(12)
C3 Co1 C5 C4 37.30(11)
C1 Co1 C5 C4 119.04(16)
P1 Co1 C5 C4 -95.56(10)
C24 Co1 C5 C1 12.3(3)
C2 Co1 C5 C1 -37.88(11)
C3 Co1 C5 C1 -81.74(12)
C4 Co1 C5 C1 -119.04(16)
P1 Co1 C5 C1 145.40(10)
C18 P1 C6 C7 -141.76(11)
C12 P1 C6 C7 -34.04(12)
Co1 P1 C6 C7 90.48(12)
C18 P1 C6 C11 44.04(12)
C12 P1 C6 C11 151.75(11)
Co1 P1 C6 C11 -83.73(11)
C11 C6 C7 C8 -1.1(2)
P1 C6 C7 C8 -175.40(13)
C6 C7 C8 C9 -0.5(3)
C7 C8 C9 C10 1.4(3)
C8 C9 C10 C11 -0.6(3)
C9 C10 C11 C6 -1.1(2)
C7 C6 C11 C10 1.9(2)
P1 C6 C11 C10 176.21(12)
C18 P1 C12 C17 -148.53(10)
C6 P1 C12 C17 105.75(10)
Co1 P1 C12 C17 -17.99(11)
C18 P1 C12 C13 34.47(12)
C6 P1 C12 C13 -71.25(11)
Co1 P1 C12 C13 165.00(9)
C17 C12 C13 C14 0.91(19)
P1 C12 C13 C14 177.90(11)
C12 C13 C14 C15 -0.6(2)
C13 C14 C15 C16 -0.2(2)
C14 C15 C16 C17 0.7(2)
C13 C12 C17 C16 -0.43(19)
P1 C12 C17 C16 -177.62(10)
C15 C16 C17 C12 -0.4(2)
C6 P1 C18 C23 -143.46(11)
C12 P1 C18 C23 111.04(11)
Co1 P1 C18 C23 -18.04(12)
C6 P1 C18 C19 37.11(12)
C12 P1 C18 C19 -68.39(12)
Co1 P1 C18 C19 162.52(10)
C23 C18 C19 C20 -2.1(2)
P1 C18 C19 C20 177.36(12)
C18 C19 C20 C21 0.0(2)
C19 C20 C21 C22 1.7(3)
C20 C21 C22 C23 -1.2(3)
C21 C22 C23 C18 -0.9(2)
C19 C18 C23 C22 2.5(2)
P1 C18 C23 C22 -176.93(11)
C48 Co2 C25 C26 -163.26(10)
C29 Co2 C25 C26 118.37(16)
C28 Co2 C25 C26 80.00(11)
C27 Co2 C25 C26 37.35(10)
P2 Co2 C25 C26 -42.01(14)
C48 Co2 C25 C29 78.37(12)
C28 Co2 C25 C29 -38.37(11)
C26 Co2 C25 C29 -118.37(16)
C27 Co2 C25 C29 -81.02(12)
P2 Co2 C25 C29 -160.38(9)
C2 Co1 C24 F1 -176.16(13)
C3 Co1 C24 F1 -137.29(13)
C4 Co1 C24 F1 -119.16(16)
C5 Co1 C24 F1 138.52(19)
C1 Co1 C24 F1 147.42(12)
P1 Co1 C24 F1 4.89(13)
C2 Co1 C24 F2 1.77(13)
C3 Co1 C24 F2 40.63(14)
C4 Co1 C24 F2 58.8(2)
C5 Co1 C24 F2 -43.6(3)
C1 Co1 C24 F2 -34.66(14)
P1 Co1 C24 F2 -177.19(11)
C29 C25 C26 C27 -0.57(17)
Co2 C25 C26 C27 -60.09(10)
C29 C25 C26 Co2 59.52(11)
C48 Co2 C26 C25 29.77(17)
C29 Co2 C26 C25 -38.26(12)
C28 Co2 C26 C25 -82.09(12)
C27 Co2 C26 C25 -119.09(14)
P2 Co2 C26 C25 150.97(10)
C48 Co2 C26 C27 148.86(12)
C29 Co2 C26 C27 80.82(11)
C25 Co2 C26 C27 119.09(14)
C28 Co2 C26 C27 37.00(10)
P2 Co2 C26 C27 -89.94(9)
C25 C26 C27 C28 -0.70(17)
Co2 C26 C27 C28 -60.19(10)
C25 C26 C27 Co2 59.49(11)
C48 Co2 C27 C28 -2.9(2)
C29 Co2 C27 C28 37.81(11)
C25 Co2 C27 C28 81.91(11)
C26 Co2 C27 C28 119.03(14)
P2 Co2 C27 C28 -142.98(10)
C48 Co2 C27 C26 -121.93(18)
C29 Co2 C27 C26 -81.22(11)
C25 Co2 C27 C26 -37.13(10)
C28 Co2 C27 C26 -119.03(14)
P2 Co2 C27 C26 97.99(9)
C26 C27 C28 C29 1.69(17)
Co2 C27 C28 C29 -58.35(11)
C26 C27 C28 Co2 60.04(10)
C48 Co2 C28 C27 178.87(9)
C29 Co2 C28 C27 -119.00(15)
C25 Co2 C28 C27 -80.39(11)
C26 Co2 C28 C27 -37.45(10)
P2 Co2 C28 C27 49.43(12)
C48 Co2 C28 C29 -62.13(12)
C25 Co2 C28 C29 38.61(10)
C26 Co2 C28 C29 81.55(11)
C27 Co2 C28 C29 119.00(15)
P2 Co2 C28 C29 168.43(8)
C26 C25 C29 C28 1.61(18)
Co2 C25 C29 C28 62.66(11)
C26 C25 C29 Co2 -61.04(11)
C27 C28 C29 C25 -2.04(17)
Co2 C28 C29 C25 -62.00(11)
C27 C28 C29 Co2 59.96(10)
C48 Co2 C29 C25 -112.10(11)
C28 Co2 C29 C25 117.37(15)
C26 Co2 C29 C25 37.31(11)
C27 Co2 C29 C25 80.50(11)
P2 Co2 C29 C25 77.3(3)
C48 Co2 C29 C28 130.53(10)
C25 Co2 C29 C28 -117.37(15)
C26 Co2 C29 C28 -80.06(11)
C27 Co2 C29 C28 -36.88(10)
P2 Co2 C29 C28 -40.0(3)
C42 P2 C30 C31 -129.24(11)
C36 P2 C30 C31 -21.36(12)
Co2 P2 C30 C31 105.94(11)
C42 P2 C30 C35 54.56(12)
C36 P2 C30 C35 162.44(11)
Co2 P2 C30 C35 -70.26(11)
C35 C30 C31 C32 -0.5(2)
P2 C30 C31 C32 -176.78(12)
C30 C31 C32 C33 0.5(2)
C31 C32 C33 C34 0.1(3)
C32 C33 C34 C35 -0.7(2)
C33 C34 C35 C30 0.7(2)
C31 C30 C35 C34 -0.1(2)
P2 C30 C35 C34 176.27(12)
C42 P2 C36 C37 25.54(12)
C30 P2 C36 C37 -80.20(11)
Co2 P2 C36 C37 153.35(9)
C42 P2 C36 C41 -157.38(10)
C30 P2 C36 C41 96.88(11)
Co2 P2 C36 C41 -29.56(11)
C41 C36 C37 C38 -0.20(19)
P2 C36 C37 C38 176.87(10)
C36 C37 C38 C39 -0.4(2)
C37 C38 C39 C40 1.0(2)
C38 C39 C40 C41 -0.9(3)
C39 C40 C41 C36 0.3(2)
C37 C36 C41 C40 0.3(2)
P2 C36 C41 C40 -176.94(12)
C30 P2 C42 C47 -147.26(10)
C36 P2 C42 C47 107.73(11)
Co2 P2 C42 C47 -21.62(11)
C30 P2 C42 C43 32.56(12)
C36 P2 C42 C43 -72.45(12)
Co2 P2 C42 C43 158.20(9)
C47 C42 C43 C44 -1.7(2)
P2 C42 C43 C44 178.52(11)
C42 C43 C44 C45 -0.1(2)
C43 C44 C45 C46 1.4(2)
C44 C45 C46 C47 -1.0(3)
C45 C46 C47 C42 -0.8(2)
C43 C42 C47 C46 2.1(2)
P2 C42 C47 C46 -178.08(11)
C29 Co2 C48 F4 176.10(14)
C25 Co2 C48 F4 136.36(13)
C28 Co2 C48 F4 -148.86(13)
C26 Co2 C48 F4 116.76(14)
C27 Co2 C48 F4 -146.72(16)
P2 Co2 C48 F4 -6.19(13)
C29 Co2 C48 F3 0.72(14)
C25 Co2 C48 F3 -39.03(15)
C28 Co2 C48 F3 35.75(15)
C26 Co2 C48 F3 -58.63(19)
C27 Co2 C48 F3 37.9(3)
P2 Co2 C48 F3 178.42(12)
